data_4329140
loop_
_publ_author_name
'John S. Maass'
'Matthias Zeller'
'Tanya M. Breault'
'Bart M. Bartlett'
'Hiroshi Sakiyama'
'Rudy L. Luck'

_publ_contact_author_address
;
Department of Chemistry
Michigan Technological University
1400 Townsend Drive
Houghton, MI USA 49931
;
_publ_contact_author_email rluck@mtu.edu
_publ_contact_author_fax '(906)487 2061'
_publ_contact_author_name 'Luck, Rudy L.'
_publ_contact_author_phone '(906)487 2309'
_publ_section_title
;
 Syntheses and Structures of Three Complexes of Formulas
 [L3Co(\m2-O2P(Bn)2)3CoL'][L"], Featuring Octahedral and Tetrahedral
 Cobalt(II) Geometries; Variable-Temperature Magnetic Susceptibility
 Measurement and Analysis on [(py)3Co(\m2-O2PBn2)3Co(py)][ClO4]
;
_journal_name_full 'Inorganic Chemistry'
_journal_page_first 4903
_journal_page_last 4905
_journal_paper_doi 10.1021/ic3004799
_journal_volume 51
_journal_year 2012
_chemical_compound_source 'synthesis as described'
_chemical_formula_moiety 'C62 H62 Co2 N4 O6 P3, Cl O4'
_chemical_formula_sum 'C62 H62 Cl Co2 N4 O10 P3'
_chemical_formula_weight 1269.38
_chemical_name_systematic
;
1 at 100
;
_space_group_IT_number 148
_symmetry_cell_setting hexagonal
_symmetry_Int_Tables_number 148
_symmetry_space_group_name_Hall '-R 3'
_symmetry_space_group_name_H-M 'R -3 :H'
_atom_sites_solution_hydrogens geom
_atom_sites_solution_primary direct
_atom_sites_solution_secondary difmap
_audit_creation_date 2012-02-22T14:30:22-00:00
_audit_creation_method 'WinGX routine CIF_UPDATE'
_cell_angle_alpha 90
_cell_angle_beta 90
_cell_angle_gamma 120
_cell_formula_units_Z 6
_cell_length_a 13.5260(10)
_cell_length_b 13.5260(10)
_cell_length_c 57.341(4)
_cell_measurement_reflns_used 3290
_cell_measurement_temperature 100(2)
_cell_measurement_theta_max 28.338
_cell_measurement_theta_min 2.2454
_cell_measurement_wavelength 0.71073
_cell_volume 9085.2(11)
_computing_cell_refinement 'SAINT V7.66A integration software'
_computing_data_collection 'Bruker APEX2 software'
_computing_data_reduction 'SORTAV (Blessing, 1995)'
_computing_molecular_graphics 'Ortep-3 for Windows (Farrugia, 1997)'
_computing_publication_material 'WinGX publication routines (Farrugia, 1999)'
_computing_structure_refinement 'SHELXL-97 (Sheldrick, 2008)'
_diffrn_ambient_temperature 100(2)
_diffrn_detector 'APEX-II CCD'
_diffrn_measured_fraction_theta_full 1
_diffrn_measured_fraction_theta_max 1
_diffrn_measurement_device '\k-geometry diffractometer'
_diffrn_measurement_device_type 'Bruker APEX-II'
_diffrn_measurement_method '\f or \w oscillation scans'
_diffrn_orient_matrix_type 'x-axis to radiation source'
_diffrn_orient_matrix_UB_11 -0.434124E-1
_diffrn_orient_matrix_UB_12 -0.819597E-1
_diffrn_orient_matrix_UB_13 0.484888E-2
_diffrn_orient_matrix_UB_21 -0.761422E-2
_diffrn_orient_matrix_UB_22 -0.238657E-1
_diffrn_orient_matrix_UB_23 -0.167143E-1
_diffrn_orient_matrix_UB_31 0.731168E-1
_diffrn_orient_matrix_UB_32 -0.130543E-2
_diffrn_orient_matrix_UB_33 0.113838E-2
_diffrn_radiation_monochromator graphite
_diffrn_radiation_probe x-ray
_diffrn_radiation_type MoK\a
_diffrn_radiation_wavelength 0.71069
_diffrn_reflns_av_R_equivalents 0.0311
_diffrn_reflns_av_unetI/netI 0.0382
_diffrn_reflns_limit_h_max 17
_diffrn_reflns_limit_h_min -17
_diffrn_reflns_limit_k_max 11
_diffrn_reflns_limit_k_min -18
_diffrn_reflns_limit_l_max 68
_diffrn_reflns_limit_l_min -76
_diffrn_reflns_number 14927
_diffrn_reflns_theta_full 28.28
_diffrn_reflns_theta_max 28.28
_diffrn_reflns_theta_min 1.07
_diffrn_source 'sealed x-ray tube'
_exptl_absorpt_coefficient_mu 0.732
_exptl_absorpt_correction_T_max 0.746
_exptl_absorpt_correction_T_min 0.672
_exptl_absorpt_correction_type multi-scan
_exptl_absorpt_process_details
;
SADABS-2008/1 - Bruker AXS area detector scaling and absorption correction
;
_exptl_crystal_colour black
_exptl_crystal_density_diffrn 1.392
_exptl_crystal_description prism
_exptl_crystal_F_000 3948
_exptl_crystal_size_max 0.3
_exptl_crystal_size_mid 0.17
_exptl_crystal_size_min 0.17
_refine_diff_density_max 0.7
_refine_diff_density_min -0.872
_refine_diff_density_rms 0.071
_refine_ls_extinction_method none
_refine_ls_goodness_of_fit_ref 1.018
_refine_ls_hydrogen_treatment constr
_refine_ls_matrix_type full
_refine_ls_number_parameters 279
_refine_ls_number_reflns 5028
_refine_ls_number_restraints 0
_refine_ls_restrained_S_all 1.018
_refine_ls_R_factor_all 0.0849
_refine_ls_R_factor_gt 0.0518
_refine_ls_shift/su_max 0.001
_refine_ls_shift/su_mean 0
_refine_ls_structure_factor_coef Fsqd
_refine_ls_weighting_details 'calc w=1/[\s^2^(Fo^2^)+(0.0413P)^2^+44.5616P] where P=(Fo^2^+2Fc^2^)/3'
_refine_ls_weighting_scheme calc
_refine_ls_wR_factor_gt 0.1126
_refine_ls_wR_factor_ref 0.1328
_reflns_number_gt 3489
_reflns_number_total 5028
_reflns_threshold_expression >2\s(I)
_cod_data_source_file ic3004799_si_002_3.cif
_cod_data_source_block 11mz390_0m
_cod_original_sg_symbol_H-M 'R -3'
_cod_database_code 4329140

loop_
_symmetry_equiv_pos_as_xyz
'x, y, z'
'-y, x-y, z'
'-x+y, -x, z'
'x+2/3, y+1/3, z+1/3'
'-y+2/3, x-y+1/3, z+1/3'
'-x+y+2/3, -x+1/3, z+1/3'
'x+1/3, y+2/3, z+2/3'
'-y+1/3, x-y+2/3, z+2/3'
'-x+y+1/3, -x+2/3, z+2/3'
'-x, -y, -z'
'y, -x+y, -z'
'x-y, x, -z'
'-x+2/3, -y+1/3, -z+1/3'
'y+2/3, -x+y+1/3, -z+1/3'
'x-y+2/3, x+1/3, -z+1/3'
'-x+1/3, -y+2/3, -z+2/3'
'y+1/3, -x+y+2/3, -z+2/3'
'x-y+1/3, x+2/3, -z+2/3'

loop_
_atom_site_label
_atom_site_type_symbol
_atom_site_fract_x
_atom_site_fract_y
_atom_site_fract_z
_atom_site_U_iso_or_equiv
_atom_site_adp_type
_atom_site_occupancy
_atom_site_symmetry_multiplicity
_atom_site_calc_flag
_atom_site_refinement_flags
_atom_site_disorder_group
Co1 Co 0 0 0.438038(10) 0.03110(17) Uani 1 3 d S .
Co2 Co 0.0161(12) -0.0080(16) 0.363820(15) 0.0230(7) Uani 0.33 1 d P .
O1 O 0.1396(2) 0.1125(2) 0.41731(3) 0.0439(6) Uani 1 1 d . .
O2 O 0.1570(2) 0.1025(2) 0.37292(3) 0.0534(7) Uani 1 1 d . .
P1 P 0.21158(8) 0.11769(8) 0.396932(13) 0.0440(2) Uani 1 1 d . .
N1 N 0.0287(2) 0.1498(2) 0.45815(4) 0.0289(5) Uani 1 1 d . .
C1 C 0.1240(2) 0.2506(3) 0.45481(5) 0.0331(6) Uani 1 1 d . .
H1 H 0.1817 0.2527 0.445 0.04 Uiso 1 1 calc R .
C2 C 0.1430(3) 0.3513(3) 0.46480(5) 0.0367(7) Uani 1 1 d . .
H2 H 0.2122 0.4205 0.4619 0.044 Uiso 1 1 calc R .
C3 C 0.0601(3) 0.3502(3) 0.47901(5) 0.0369(7) Uani 1 1 d . .
H3 H 0.0711 0.4183 0.4862 0.044 Uiso 1 1 calc R .
C4 C -0.0393(3) 0.2476(3) 0.48255(5) 0.0382(7) Uani 1 1 d . .
H4 H -0.0984 0.2439 0.4921 0.046 Uiso 1 1 calc R .
C5 C -0.0513(3) 0.1506(3) 0.47199(5) 0.0345(6) Uani 1 1 d . .
H5 H -0.1198 0.0804 0.4746 0.041 Uiso 1 1 calc R .
C6 C 0.2545(4) 0.0115(3) 0.40000(5) 0.0520(9) Uani 1 1 d . .
H6A H 0.3 0.0271 0.4144 0.062 Uiso 1 1 calc R .
H6B H 0.1854 -0.0646 0.4016 0.062 Uiso 1 1 calc R .
C7 C 0.3243(3) 0.0090(3) 0.37954(5) 0.0470(8) Uani 1 1 d . .
C8 C 0.2698(4) -0.0424(3) 0.35869(6) 0.0630(12) Uani 1 1 d . .
H8 H 0.1889 -0.0803 0.3578 0.076 Uiso 1 1 calc R .
C9 C 0.3326(3) -0.0389(3) 0.33924(6) 0.0605(11) Uani 1 1 d . .
H9 H 0.2944 -0.0749 0.3252 0.073 Uiso 1 1 calc R .
C10 C 0.4501(4) 0.0165(4) 0.34022(6) 0.0558(10) Uani 1 1 d . .
H10 H 0.4923 0.0156 0.3271 0.067 Uiso 1 1 calc R .
C11 C 0.5070(4) 0.0733(5) 0.36031(6) 0.0710(13) Uani 1 1 d . .
H11 H 0.5881 0.1152 0.3607 0.085 Uiso 1 1 calc R .
C12 C 0.4442(4) 0.0685(4) 0.37995(6) 0.0628(12) Uani 1 1 d . .
H12 H 0.483 0.106 0.3938 0.075 Uiso 1 1 calc R .
C13 C 0.3405(3) 0.2561(3) 0.39545(5) 0.0432(8) Uani 1 1 d . .
H13A H 0.3977 0.2477 0.3862 0.052 Uiso 1 1 calc R .
H13B H 0.3227 0.3085 0.3868 0.052 Uiso 1 1 calc R .
C14 C 0.3951(3) 0.3121(3) 0.41837(5) 0.0367(7) Uani 1 1 d . .
C15 C 0.4482(3) 0.2701(3) 0.43277(6) 0.0455(8) Uani 1 1 d . .
H15 H 0.4522 0.2048 0.4281 0.055 Uiso 1 1 calc R .
C16 C 0.4955(3) 0.3219(3) 0.45395(6) 0.0466(8) Uani 1 1 d . .
H16 H 0.5302 0.2912 0.4637 0.056 Uiso 1 1 calc R .
C17 C 0.4924(3) 0.4177(3) 0.46085(6) 0.0415(7) Uani 1 1 d . .
H17 H 0.5256 0.4536 0.4753 0.05 Uiso 1 1 calc R .
C18 C 0.4409(3) 0.4616(3) 0.44675(6) 0.0417(7) Uani 1 1 d . .
H18 H 0.4386 0.5278 0.4514 0.05 Uiso 1 1 calc R .
C19 C 0.3923(3) 0.4090(3) 0.42569(5) 0.0401(7) Uani 1 1 d . .
H19 H 0.3567 0.4395 0.4161 0.048 Uiso 1 1 calc R .
N2 N 0.0220(7) 0.0061(9) 0.32828(6) 0.027(3) Uani 0.33 1 d PG -1
C21 C 0.0869(8) -0.0272(8) 0.31522(10) 0.045(2) Uani 0.33 1 d PG -1
H21 H 0.1335 -0.0515 0.3229 0.054 Uiso 0.33 1 calc PR -1
C22 C 0.0837(9) -0.0251(9) 0.29101(10) 0.055(3) Uani 0.33 1 d PG -1
H22 H 0.1281 -0.0479 0.2821 0.066 Uiso 0.33 1 calc PR -1
C23 C 0.0156(9) 0.0104(10) 0.27984(6) 0.054(3) Uani 0.33 1 d PG -1
H23 H 0.0134 0.0118 0.2633 0.06(2) Uiso 0.33 1 calc PR -1
C24 C -0.0494(9) 0.0437(13) 0.29289(11) 0.076(5) Uani 0.33 1 d PG -1
H24 H -0.0959 0.068 0.2853 0.091 Uiso 0.33 1 calc PR -1
C25 C -0.0462(9) 0.0416(12) 0.31711(11) 0.067(4) Uani 0.33 1 d PG -1
H25 H -0.0906 0.0644 0.326 0.20(10) Uiso 0.33 1 calc PR -1
Cl1 Cl 0.3333 0.6667 0.48414(2) 0.0330(3) Uani 1 3 d S .
O3 O 0.35777(19) 0.58074(19) 0.49254(4) 0.0443(5) Uani 1 1 d . .
O4 O 0.3333 0.6667 0.45905(6) 0.0418(9) Uani 1 3 d S .

loop_
_atom_site_aniso_label
_atom_site_aniso_U_11
_atom_site_aniso_U_22
_atom_site_aniso_U_33
_atom_site_aniso_U_23
_atom_site_aniso_U_13
_atom_site_aniso_U_12
Co1 0.0392(2) 0.0392(2) 0.0149(3) 0 0 0.01960(12)
Co2 0.022(3) 0.029(3) 0.0173(3) -0.0004(10) 0.0007(8) 0.0124(11)
O1 0.0521(14) 0.0548(14) 0.0202(10) 0.0049(9) 0.0094(9) 0.0232(12)
O2 0.0679(17) 0.0664(16) 0.0192(10) 0.0043(10) 0.0094(10) 0.0286(14)
P1 0.0577(6) 0.0529(5) 0.0194(3) 0.0047(3) 0.0117(3) 0.0262(4)
N1 0.0352(13) 0.0336(12) 0.0190(10) 0.0059(9) 0.0025(9) 0.0181(11)
C1 0.0329(15) 0.0393(16) 0.0246(13) 0.0031(11) 0.0025(11) 0.0163(13)
C2 0.0341(16) 0.0347(16) 0.0371(16) 0.0035(12) -0.0017(12) 0.0141(13)
C3 0.0419(17) 0.0312(15) 0.0416(16) 0.0015(12) -0.0014(13) 0.0213(14)
C4 0.0404(17) 0.0360(16) 0.0417(16) 0.0019(13) 0.0080(13) 0.0218(14)
C5 0.0376(16) 0.0315(15) 0.0319(14) 0.0039(12) 0.0068(12) 0.0153(13)
C6 0.076(3) 0.054(2) 0.0255(15) 0.0057(14) 0.0147(16) 0.032(2)
C7 0.072(2) 0.0439(19) 0.0251(15) 0.0011(13) 0.0080(15) 0.0286(18)
C8 0.058(2) 0.046(2) 0.0405(19) -0.0137(16) 0.0143(17) -0.0067(17)
C9 0.065(2) 0.053(2) 0.0308(17) -0.0154(15) 0.0074(16) 0.0051(19)
C10 0.069(3) 0.077(3) 0.0292(16) -0.0124(17) 0.0015(16) 0.042(2)
C11 0.070(3) 0.131(4) 0.043(2) -0.028(2) -0.0132(18) 0.074(3)
C12 0.078(3) 0.115(4) 0.0318(17) -0.0244(19) -0.0170(17) 0.075(3)
C13 0.054(2) 0.055(2) 0.0257(14) 0.0092(13) 0.0157(13) 0.0318(17)
C14 0.0392(17) 0.0415(17) 0.0304(14) 0.0100(12) 0.0148(12) 0.0209(14)
C15 0.050(2) 0.0463(19) 0.0467(19) 0.0029(15) 0.0051(15) 0.0294(17)
C16 0.051(2) 0.0419(18) 0.0483(19) 0.0036(15) -0.0055(15) 0.0240(16)
C17 0.0373(17) 0.0368(17) 0.0433(17) 0.0026(13) -0.0004(13) 0.0132(14)
C18 0.0371(17) 0.0384(17) 0.0480(18) 0.0023(14) 0.0057(14) 0.0177(14)
C19 0.0423(18) 0.0437(18) 0.0376(16) 0.0096(13) 0.0086(13) 0.0239(15)
N2 0.012(5) 0.034(4) 0.023(2) -0.015(8) -0.001(3) 0.003(3)
C21 0.065(8) 0.045(6) 0.028(5) -0.001(4) 0.006(5) 0.030(6)
C22 0.083(10) 0.064(8) 0.033(5) 0.005(6) 0.012(6) 0.047(8)
C23 0.050(8) 0.078(9) 0.025(4) -0.008(17) 0.012(6) 0.026(8)
C24 0.050(7) 0.169(18) 0.027(5) 0.015(8) 0.001(5) 0.068(10)
C25 0.057(7) 0.154(15) 0.023(5) 0.018(7) 0.007(5) 0.077(9)
Cl1 0.0290(4) 0.0290(4) 0.0411(6) 0 0 0.01448(18)
O3 0.0445(13) 0.0380(12) 0.0572(14) 0.0023(10) -0.0089(11) 0.0257(11)
O4 0.0447(13) 0.0447(13) 0.036(2) 0 0 0.0224(7)

loop_
_atom_type_symbol
_atom_type_description
_atom_type_scat_dispersion_real
_atom_type_scat_dispersion_imag
_atom_type_scat_source
C C 0.0033 0.0016 'International Tables Vol C Tables 4.2.6.8 and 6.1.1.4'
H H 0 0 'International Tables Vol C Tables 4.2.6.8 and 6.1.1.4'
N N 0.0061 0.0033 'International Tables Vol C Tables 4.2.6.8 and 6.1.1.4'
O O 0.0106 0.006 'International Tables Vol C Tables 4.2.6.8 and 6.1.1.4'
P P 0.1023 0.0942 'International Tables Vol C Tables 4.2.6.8 and 6.1.1.4'
Cl Cl 0.1484 0.1585 'International Tables Vol C Tables 4.2.6.8 and 6.1.1.4'
Co Co 0.3494 0.9721 'International Tables Vol C Tables 4.2.6.8 and 6.1.1.4'

loop_
_geom_angle_atom_site_label_1
_geom_angle_atom_site_label_2
_geom_angle_atom_site_label_3
_geom_angle
_geom_angle_site_symmetry_1
_geom_angle_site_symmetry_3
O1 Co1 O1 91.18(8) 2 3
O1 Co1 O1 91.18(8) 2 .
O1 Co1 O1 91.18(8) 3 .
O1 Co1 N1 86.86(9) 2 .
O1 Co1 N1 177.33(8) 3 .
O1 Co1 N1 87.04(8) . .
O1 Co1 N1 87.04(8) 2 2
O1 Co1 N1 86.86(9) 3 2
O1 Co1 N1 177.33(8) . 2
N1 Co1 N1 94.85(7) . 2
O1 Co1 N1 177.33(8) 2 3
O1 Co1 N1 87.04(8) 3 3
O1 Co1 N1 86.86(9) . 3
N1 Co1 N1 94.85(7) . 3
N1 Co1 N1 94.85(7) 2 3
Co2 Co2 Co2 60.000(4) 3 2
Co2 Co2 O2 140(4) 3 .
Co2 Co2 O2 83(4) 2 .
Co2 Co2 O2 81(4) 3 3
Co2 Co2 O2 138(4) 2 3
O2 Co2 O2 125.65(13) . 3
Co2 Co2 N2 90.4(2) 3 .
Co2 Co2 N2 86.2(6) 2 .
O2 Co2 N2 103.6(7) . .
O2 Co2 N2 111.3(8) 3 .
Co2 Co2 N2 79.9(5) 3 3
Co2 Co2 N2 87.3(5) 2 3
O2 Co2 N2 116.3(7) . 3
O2 Co2 N2 102.2(8) 3 3
N2 Co2 N2 12.8(3) . 3
Co2 Co2 N2 79.1(5) 3 2
Co2 Co2 N2 75.89(19) 2 2
O2 Co2 N2 108.9(8) . 2
O2 Co2 N2 114.2(8) 3 2
N2 Co2 N2 12.6(3) . 2
N2 Co2 N2 12.6(3) 3 2
Co2 Co2 O2 33(3) 3 2
Co2 Co2 O2 32(3) 2 2
O2 Co2 O2 106.3(7) . 2
O2 Co2 O2 106.0(6) 3 2
N2 Co2 O2 101.6(2) . 2
N2 Co2 O2 96.2(3) 3 2
N2 Co2 O2 89.0(2) 2 2
P1 O1 Co1 143.22(15) . .
P1 O2 Co2 127.5(3) . .
P1 O2 Co2 131.0(2) . 2
Co2 O2 Co2 15.78(15) . 2
P1 O2 Co2 126.50(17) . 3
Co2 O2 Co2 8.4(7) . 3
Co2 O2 Co2 8.7(6) 2 3
O1 P1 O2 115.92(14) . .
O1 P1 C6 110.27(14) . .
O2 P1 C6 107.85(16) . .
O1 P1 C13 110.57(14) . .
O2 P1 C13 104.34(14) . .
C6 P1 C13 107.43(18) . .
C1 N1 C5 116.4(2) . .
C1 N1 Co1 119.99(18) . .
C5 N1 Co1 123.08(19) . .
N1 C1 C2 123.6(3) . .
N1 C1 H1 118.2 . .
C2 C1 H1 118.2 . .
C1 C2 C3 119.1(3) . .
C1 C2 H2 120.5 . .
C3 C2 H2 120.5 . .
C2 C3 C4 118.3(3) . .
C2 C3 H3 120.8 . .
C4 C3 H3 120.8 . .
C5 C4 C3 118.9(3) . .
C5 C4 H4 120.5 . .
C3 C4 H4 120.5 . .
N1 C5 C4 123.6(3) . .
N1 C5 H5 118.2 . .
C4 C5 H5 118.2 . .
C7 C6 P1 113.1(2) . .
C7 C6 H6A 109 . .
P1 C6 H6A 109 . .
C7 C6 H6B 109 . .
P1 C6 H6B 109 . .
H6A C6 H6B 107.8 . .
C8 C7 C12 118.1(3) . .
C8 C7 C6 119.7(4) . .
C12 C7 C6 121.8(3) . .
C9 C8 C7 120.7(4) . .
C9 C8 H8 119.7 . .
C7 C8 H8 119.7 . .
C10 C9 C8 120.3(3) . .
C10 C9 H9 119.8 . .
C8 C9 H9 119.8 . .
C9 C10 C11 120.4(3) . .
C9 C10 H10 119.8 . .
C11 C10 H10 119.8 . .
C10 C11 C12 119.3(4) . .
C10 C11 H11 120.3 . .
C12 C11 H11 120.3 . .
C11 C12 C7 121.1(3) . .
C11 C12 H12 119.5 . .
C7 C12 H12 119.5 . .
C14 C13 P1 116.9(2) . .
C14 C13 H13A 108.1 . .
P1 C13 H13A 108.1 . .
C14 C13 H13B 108.1 . .
P1 C13 H13B 108.1 . .
H13A C13 H13B 107.3 . .
C15 C14 C19 117.9(3) . .
C15 C14 C13 122.3(3) . .
C19 C14 C13 119.8(3) . .
C16 C15 C14 121.0(3) . .
C16 C15 H15 119.5 . .
C14 C15 H15 119.5 . .
C17 C16 C15 120.2(3) . .
C17 C16 H16 119.9 . .
C15 C16 H16 119.9 . .
C16 C17 C18 119.8(3) . .
C16 C17 H17 120.1 . .
C18 C17 H17 120.1 . .
C17 C18 C19 120.0(3) . .
C17 C18 H18 120 . .
C19 C18 H18 120 . .
C18 C19 C14 121.1(3) . .
C18 C19 H19 119.5 . .
C14 C19 H19 119.5 . .
C21 N2 C25 120 . .
C21 N2 Co2 120.5(4) . .
C25 N2 Co2 119.3(4) . .
C21 N2 Co2 132.6(6) . 2
C25 N2 Co2 107.3(6) . 2
Co2 N2 Co2 13.90(12) . 2
C21 N2 Co2 131.6(7) . 3
C25 N2 Co2 107.1(6) . 3
Co2 N2 Co2 13.69(11) . 3
Co2 N2 Co2 13.67(11) 2 3
C22 C21 N2 120 . .
C22 C21 H21 120 . .
N2 C21 H21 120 . .
C21 C22 C23 120 . .
C21 C22 H22 120 . .
C23 C22 H22 120 . .
C24 C23 C22 120 . .
C24 C23 H23 120 . .
C22 C23 H23 120 . .
C25 C24 C23 120 . .
C25 C24 H24 120 . .
C23 C24 H24 120 . .
C24 C25 N2 120 . .
C24 C25 H25 120 . .
N2 C25 H25 120 . .
O4 Cl1 O3 109.54(10) . 3_565
O4 Cl1 O3 109.54(11) . 2_665
O3 Cl1 O3 109.40(10) 3_565 2_665
O4 Cl1 O3 109.54(10) . .
O3 Cl1 O3 109.40(11) 3_565 .
O3 Cl1 O3 109.40(11) 2_665 .

loop_
_geom_bond_atom_site_label_1
_geom_bond_atom_site_label_2
_geom_bond_distance
_geom_bond_site_symmetry_2
Co1 O1 2.103(2) 2
Co1 O1 2.103(2) 3
Co1 O1 2.103(2) .
Co1 N1 2.192(2) .
Co1 N1 2.192(2) 2
Co1 N1 2.192(2) 3
Co2 Co2 0.499(4) 3
Co2 Co2 0.499(4) 2
Co2 O2 1.813(17) .
Co2 O2 1.822(18) 3
Co2 N2 2.045(4) .
Co2 N2 2.072(4) 3
Co2 N2 2.108(4) 2
Co2 O2 2.217(4) 2
O1 P1 1.500(2) .
O2 P1 1.527(2) .
O2 Co2 1.822(18) 2
O2 Co2 2.217(3) 3
P1 C6 1.807(4) .
P1 C13 1.813(4) .
N1 C1 1.342(4) .
N1 C5 1.345(4) .
C1 C2 1.378(4) .
C1 H1 0.95 .
C2 C3 1.380(4) .
C2 H2 0.95 .
C3 C4 1.382(4) .
C3 H3 0.95 .
C4 C5 1.379(4) .
C4 H4 0.95 .
C5 H5 0.95 .
C6 C7 1.516(4) .
C6 H6A 0.99 .
C6 H6B 0.99 .
C7 C8 1.394(5) .
C7 C12 1.405(5) .
C8 C9 1.388(5) .
C8 H8 0.95 .
C9 C10 1.378(6) .
C9 H9 0.95 .
C10 C11 1.385(5) .
C10 H10 0.95 .
C11 C12 1.392(5) .
C11 H11 0.95 .
C12 H12 0.95 .
C13 C14 1.512(4) .
C13 H13A 0.99 .
C13 H13B 0.99 .
C14 C15 1.390(4) .
C14 C19 1.394(4) .
C15 C16 1.389(5) .
C15 H15 0.95 .
C16 C17 1.376(5) .
C16 H16 0.95 .
C17 C18 1.380(5) .
C17 H17 0.95 .
C18 C19 1.389(5) .
C18 H18 0.95 .
C19 H19 0.95 .
N2 C21 1.39 .
N2 C25 1.39 .
N2 Co2 2.072(4) 2
N2 Co2 2.108(4) 3
C21 C22 1.39 .
C21 H21 0.95 .
C22 C23 1.39 .
C22 H22 0.95 .
C23 C24 1.39 .
C23 H23 0.95 .
C24 C25 1.39 .
C24 H24 0.95 .
C25 H25 0.95 .
Cl1 O4 1.438(4) .
Cl1 O3 1.441(2) 3_565
Cl1 O3 1.441(2) 2_665
Cl1 O3 1.441(2) .

loop_
_geom_torsion_atom_site_label_1
_geom_torsion_atom_site_label_2
_geom_torsion_atom_site_label_3
_geom_torsion_atom_site_label_4
_geom_torsion
_geom_torsion_site_symmetry_1
_geom_torsion_site_symmetry_4
O1 Co1 O1 P1 -94.27(18) 2 .
O1 Co1 O1 P1 -3.1(2) 3 .
N1 Co1 O1 P1 178.9(2) . .
N1 Co1 O1 P1 -46(2) 2 .
N1 Co1 O1 P1 83.9(2) 3 .
Co2 Co2 O2 P1 86(3) 3 .
Co2 Co2 O2 P1 109.1(13) 2 .
O2 Co2 O2 P1 -37.3(4) 3 .
N2 Co2 O2 P1 -166.5(3) . .
N2 Co2 O2 P1 -167.4(4) 3 .
N2 Co2 O2 P1 -178.4(3) 2 .
O2 Co2 O2 P1 86.9(5) 2 .
Co2 Co2 O2 Co2 -22.8(19) 3 2
O2 Co2 O2 Co2 -146.4(11) 3 2
N2 Co2 O2 Co2 84.4(15) . 2
N2 Co2 O2 Co2 83.5(16) 3 2
N2 Co2 O2 Co2 72.5(14) 2 2
O2 Co2 O2 Co2 -22.2(8) 2 2
Co2 Co2 O2 Co2 22.8(19) 2 3
O2 Co2 O2 Co2 -124(3) 3 3
N2 Co2 O2 Co2 107(3) . 3
N2 Co2 O2 Co2 106(3) 3 3
N2 Co2 O2 Co2 95(3) 2 3
O2 Co2 O2 Co2 1(3) 2 3
Co1 O1 P1 O2 75.3(3) . .
Co1 O1 P1 C6 -47.6(3) . .
Co1 O1 P1 C13 -166.3(2) . .
Co2 O2 P1 O1 -48.8(4) . .
Co2 O2 P1 O1 -28.9(4) 2 .
Co2 O2 P1 O1 -38.4(7) 3 .
Co2 O2 P1 C6 75.4(4) . .
Co2 O2 P1 C6 95.3(4) 2 .
Co2 O2 P1 C6 85.8(6) 3 .
Co2 O2 P1 C13 -170.6(3) . .
Co2 O2 P1 C13 -150.7(3) 2 .
Co2 O2 P1 C13 -160.2(6) 3 .
O1 Co1 N1 C1 -102.1(2) 2 .
O1 Co1 N1 C1 -59(2) 3 .
O1 Co1 N1 C1 -10.8(2) . .
N1 Co1 N1 C1 171.1(2) 2 .
N1 Co1 N1 C1 75.8(2) 3 .
O1 Co1 N1 C5 69.5(2) 2 .
O1 Co1 N1 C5 112.4(19) 3 .
O1 Co1 N1 C5 160.9(2) . .
N1 Co1 N1 C5 -17.2(2) 2 .
N1 Co1 N1 C5 -112.54(17) 3 .
C5 N1 C1 C2 0.5(4) . .
Co1 N1 C1 C2 172.7(2) . .
N1 C1 C2 C3 -0.3(4) . .
C1 C2 C3 C4 -0.3(4) . .
C2 C3 C4 C5 0.7(4) . .
C1 N1 C5 C4 -0.1(4) . .
Co1 N1 C5 C4 -172.1(2) . .
C3 C4 C5 N1 -0.4(5) . .
O1 P1 C6 C7 178.0(3) . .
O2 P1 C6 C7 50.5(3) . .
C13 P1 C6 C7 -61.4(3) . .
P1 C6 C7 C8 -76.9(4) . .
P1 C6 C7 C12 95.7(4) . .
C12 C7 C8 C9 2.7(6) . .
C6 C7 C8 C9 175.6(4) . .
C7 C8 C9 C10 -0.5(7) . .
C8 C9 C10 C11 -2.7(7) . .
C9 C10 C11 C12 3.6(7) . .
C10 C11 C12 C7 -1.4(7) . .
C8 C7 C12 C11 -1.8(6) . .
C6 C7 C12 C11 -174.5(4) . .
O1 P1 C13 C14 36.6(3) . .
O2 P1 C13 C14 161.9(2) . .
C6 P1 C13 C14 -83.8(3) . .
P1 C13 C14 C15 69.4(4) . .
P1 C13 C14 C19 -110.2(3) . .
C19 C14 C15 C16 1.0(5) . .
C13 C14 C15 C16 -178.7(3) . .
C14 C15 C16 C17 -1.2(5) . .
C15 C16 C17 C18 0.7(5) . .
C16 C17 C18 C19 0.1(5) . .
C17 C18 C19 C14 -0.3(5) . .
C15 C14 C19 C18 -0.2(5) . .
C13 C14 C19 C18 179.4(3) . .
Co2 Co2 N2 C21 -147(4) 3 .
Co2 Co2 N2 C21 153(4) 2 .
O2 Co2 N2 C21 71.2(10) . .
O2 Co2 N2 C21 -66.4(9) 3 .
N2 Co2 N2 C21 -112(3) 3 .
N2 Co2 N2 C21 -172(3) 2 .
O2 Co2 N2 C21 -178.8(7) 2 .
Co2 Co2 N2 C25 28(4) 3 .
Co2 Co2 N2 C25 -32(4) 2 .
O2 Co2 N2 C25 -113.5(6) . .
O2 Co2 N2 C25 109.0(6) 3 .
N2 Co2 N2 C25 63(2) 3 .
N2 Co2 N2 C25 3(2) 2 .
O2 Co2 N2 C25 -3.4(11) 2 .
Co2 Co2 N2 Co2 59.89(4) 3 2
O2 Co2 N2 Co2 -82(4) . 2
O2 Co2 N2 Co2 141(4) 3 2
N2 Co2 N2 Co2 94(4) 3 2
N2 Co2 N2 Co2 35(5) 2 2
O2 Co2 N2 Co2 28(3) 2 2
Co2 Co2 N2 Co2 -59.89(5) 2 3
O2 Co2 N2 Co2 -142(4) . 3
O2 Co2 N2 Co2 81(4) 3 3
N2 Co2 N2 Co2 35(4) 3 3
N2 Co2 N2 Co2 -25(4) 2 3
O2 Co2 N2 Co2 -32(3) 2 3
C25 N2 C21 C22 0 . .
Co2 N2 C21 C22 175.3(10) . .
Co2 N2 C21 C22 -176.2(10) 2 .
Co2 N2 C21 C22 165.4(8) 3 .
N2 C21 C22 C23 0 . .
C21 C22 C23 C24 0 . .
C22 C23 C24 C25 0 . .
C23 C24 C25 N2 0 . .
C21 N2 C25 C24 0 . .
Co2 N2 C25 C24 -175.4(9) . .
Co2 N2 C25 C24 177.1(7) 2 .
Co2 N2 C25 C24 -168.6(7) 3 .
